data_7717648
loop_
_publ_author_name
'Landrini, Martina'
'Navarro, Miquel'
'Campos, Jes\'us'
'Rocchigiani, Luca'

_publ_section_title
;
 Enhanced Reactivity of Cationic Au(\m-H)2MCp2 Complexes (M = Mo, W)
 Enabled by Bulky tris-Biaryl Phosphines
;
_journal_name_full 'Dalton Transactions'
_journal_paper_doi 10.1039/D4DT03150D
_journal_year 2025
_chemical_formula_sum 'C20 H20 Ag2 F12 N4 Sb2'
_chemical_formula_weight 1003.64
_space_group_crystal_system orthorhombic
_space_group_IT_number 72
_space_group_name_Hall '-I 2 2c'
_space_group_name_H-M_alt 'I b a m'
_atom_sites_solution_hydrogens geom
_audit_creation_method SHELXL-2014/7
_audit_update_record
;
2024-10-18 deposited with the CCDC.	2024-12-02 downloaded from the CCDC.
;
_cell_angle_alpha 90
_cell_angle_beta 90
_cell_angle_gamma 90
_cell_formula_units_Z 4
_cell_length_a 21.6055(9)
_cell_length_b 10.8282(5)
_cell_length_c 12.7008(5)
_cell_measurement_reflns_used 9800
_cell_measurement_temperature 193(2)
_cell_measurement_theta_max 28.26
_cell_measurement_theta_min 3.11
_cell_volume 2971.3(2)
_computing_cell_refinement 'Bruker APEX3'
_computing_data_collection 'Bruker APEX3'
_computing_data_reduction 'Bruker APEX3'
_computing_structure_refinement 'SHELXL-2014/7 (Sheldrick, 2014)'
_computing_structure_solution 'SHELXT 2014/5 (Sheldrick, 2014)'
_diffrn_ambient_temperature 193(2)
_diffrn_measured_fraction_theta_full 0.997
_diffrn_measured_fraction_theta_max 0.997
_diffrn_measurement_device_type 'Bruker D8Quest'
_diffrn_measurement_method '\f and \w scans'
_diffrn_radiation_type MoK\a
_diffrn_radiation_wavelength 0.71073
_diffrn_reflns_av_R_equivalents 0.0491
_diffrn_reflns_av_unetI/netI 0.0231
_diffrn_reflns_Laue_measured_fraction_full 0.997
_diffrn_reflns_Laue_measured_fraction_max 0.997
_diffrn_reflns_limit_h_max 28
_diffrn_reflns_limit_h_min -28
_diffrn_reflns_limit_k_max 14
_diffrn_reflns_limit_k_min -14
_diffrn_reflns_limit_l_max 16
_diffrn_reflns_limit_l_min -16
_diffrn_reflns_number 20730
_diffrn_reflns_point_group_measured_fraction_full 0.997
_diffrn_reflns_point_group_measured_fraction_max 0.997
_diffrn_reflns_theta_full 25.242
_diffrn_reflns_theta_max 28.310
_diffrn_reflns_theta_min 3.109
_diffrn_source 'IuS 3.0 Microfocus Source'
_exptl_absorpt_coefficient_mu 3.190
_exptl_absorpt_correction_T_max 0.7457
_exptl_absorpt_correction_T_min 0.3964
_exptl_absorpt_correction_type multi-scan
_exptl_absorpt_process_details ' Apex3 v2016.9-0 (Bruker, 2016)'
_exptl_crystal_colour colorless
_exptl_crystal_density_diffrn 2.244
_exptl_crystal_description prism
_exptl_crystal_F_000 1888
_exptl_crystal_size_max 0.19
_exptl_crystal_size_mid 0.16
_exptl_crystal_size_min 0.14
_refine_diff_density_max 2.481
_refine_diff_density_min -2.010
_refine_diff_density_rms 0.222
_refine_ls_extinction_method none
_refine_ls_goodness_of_fit_ref 1.172
_refine_ls_hydrogen_treatment constr
_refine_ls_matrix_type full
_refine_ls_number_parameters 96
_refine_ls_number_reflns 1939
_refine_ls_number_restraints 0
_refine_ls_restrained_S_all 1.172
_refine_ls_R_factor_all 0.0572
_refine_ls_R_factor_gt 0.0469
_refine_ls_shift/su_max 0.001
_refine_ls_shift/su_mean 0.000
_refine_ls_structure_factor_coef Fsqd
_refine_ls_weighting_details 'w=1/[\s^2^(Fo^2^)+(0.0785P)^2^+18.3209P] where P=(Fo^2^+2Fc^2^)/3'
_refine_ls_weighting_scheme calc
_refine_ls_wR_factor_gt 0.1362
_refine_ls_wR_factor_ref 0.1460
_reflns_Friedel_coverage 0.000
_reflns_number_gt 1628
_reflns_number_total 1939
_reflns_threshold_expression 'I > 2\s(I)'
_cod_data_source_file d4dt03150d2.cif
_cod_data_source_block jcm15023
_cod_database_code 7717648
_shelx_shelxl_version_number 2014/7
_shelx_space_group_comment
;
The symmetry employed for this shelxl refinement is uniquely defined
by the following loop, which should always be used as a source of
symmetry information in preference to the above space-group names.
They are only intended as comments.
;

loop_
_space_group_symop_operation_xyz
'x, y, z'
'-x, -y, z'
'-x+1/2, y+1/2, -z'
'x+1/2, -y+1/2, -z'
'x+1/2, y+1/2, z+1/2'
'-x+1/2, -y+1/2, z+1/2'
'-x+1, y+1, -z+1/2'
'x+1, -y+1, -z+1/2'
'-x, -y, -z'
'x, y, -z'
'x-1/2, -y-1/2, z'
'-x-1/2, y-1/2, z'
'-x+1/2, -y+1/2, -z+1/2'
'x+1/2, y+1/2, -z+1/2'
'x, -y, z+1/2'
'-x, y, z+1/2'

loop_
_atom_site_label
_atom_site_type_symbol
_atom_site_fract_x
_atom_site_fract_y
_atom_site_fract_z
_atom_site_U_iso_or_equiv
_atom_site_adp_type
_atom_site_occupancy
_atom_site_site_symmetry_order
_atom_site_calc_flag
_atom_site_refinement_flags_posn
_atom_site_refinement_flags_adp
_atom_site_refinement_flags_occupancy
_atom_site_disorder_assembly
_atom_site_disorder_group
Ag1 Ag 0.5000 0.5000 0.36920(5) 0.0358(2) Uani 1 2 d S T P . .
Sb1 Sb 0.63513(3) 0.78542(5) 0.5000 0.0426(2) Uani 1 2 d S T P . .
F4 F 0.5676(3) 0.8927(6) 0.5000 0.0709(19) Uani 1 2 d S T P . .
F2 F 0.7008(3) 0.6743(7) 0.5000 0.085(2) Uani 1 2 d S T P . .
F3 F 0.5960(3) 0.6919(5) 0.3969(5) 0.0850(17) Uani 1 1 d . . . . .
F1 F 0.6737(3) 0.8812(6) 0.6029(5) 0.0845(16) Uani 1 1 d . . . . .
N1 N 0.5697(3) 0.3648(6) 0.3645(4) 0.0469(12) Uani 1 1 d . . . . .
C1 C 0.6300(4) 0.3972(9) 0.3603(7) 0.0600(19) Uani 1 1 d . . . . .
H1 H 0.6411 0.4821 0.3616 0.072 Uiso 1 1 calc R U . . .
C5 C 0.5566(5) 0.2450(8) 0.3615(7) 0.063(2) Uani 1 1 d . . . . .
H5 H 0.5143 0.2209 0.3637 0.075 Uiso 1 1 calc R U . . .
C2 C 0.6757(4) 0.3088(11) 0.3539(8) 0.078(3) Uani 1 1 d . . . . .
H2 H 0.7178 0.3337 0.3498 0.094 Uiso 1 1 calc R U . . .
C4 C 0.6001(5) 0.1553(9) 0.3553(8) 0.075(2) Uani 1 1 d . . . . .
H4 H 0.5884 0.0708 0.3524 0.090 Uiso 1 1 calc R U . . .
C3 C 0.6619(5) 0.1890(10) 0.3534(8) 0.074(3) Uani 1 1 d . . . . .
H3 H 0.6936 0.1282 0.3518 0.089 Uiso 1 1 calc R U . . .

loop_
_atom_site_aniso_label
_atom_site_aniso_U_11
_atom_site_aniso_U_22
_atom_site_aniso_U_33
_atom_site_aniso_U_23
_atom_site_aniso_U_13
_atom_site_aniso_U_12
Ag1 0.0326(3) 0.0395(3) 0.0353(3) 0.000 0.000 0.0048(2)
Sb1 0.0341(3) 0.0384(3) 0.0553(4) 0.000 0.000 -0.0011(2)
F4 0.048(3) 0.054(4) 0.110(6) 0.000 0.000 0.007(3)
F2 0.050(4) 0.058(4) 0.147(8) 0.000 0.000 0.014(3)
F3 0.076(3) 0.076(3) 0.104(4) -0.034(3) -0.017(3) -0.006(3)
F1 0.073(3) 0.085(4) 0.095(4) -0.021(3) -0.020(3) -0.009(3)
N1 0.043(3) 0.055(3) 0.043(3) 0.003(3) 0.000(2) 0.007(3)
C1 0.047(4) 0.066(5) 0.067(5) -0.007(4) -0.005(3) 0.003(3)
C5 0.069(5) 0.050(4) 0.069(5) 0.009(4) 0.015(4) 0.000(4)
C2 0.046(4) 0.108(8) 0.081(6) -0.009(6) -0.009(4) 0.014(5)
C4 0.084(6) 0.057(5) 0.084(6) 0.015(4) 0.003(5) 0.007(4)
C3 0.072(6) 0.077(6) 0.073(5) 0.013(5) -0.001(5) 0.032(5)

loop_
_atom_type_symbol
_atom_type_description
_atom_type_scat_dispersion_real
_atom_type_scat_dispersion_imag
_atom_type_scat_source
C C 0.0033 0.0016 'International Tables Vol C Tables 4.2.6.8 and 6.1.1.4'
H H 0.0000 0.0000 'International Tables Vol C Tables 4.2.6.8 and 6.1.1.4'
Ag Ag -0.8971 1.1015 'International Tables Vol C Tables 4.2.6.8 and 6.1.1.4'
F F 0.0171 0.0103 'International Tables Vol C Tables 4.2.6.8 and 6.1.1.4'
N N 0.0061 0.0033 'International Tables Vol C Tables 4.2.6.8 and 6.1.1.4'
Sb Sb -0.5866 1.5461 'International Tables Vol C Tables 4.2.6.8 and 6.1.1.4'

loop_
_geom_angle_atom_site_label_1
_geom_angle_atom_site_label_2
_geom_angle_atom_site_label_3
_geom_angle
_geom_angle_site_symmetry_1
_geom_angle_site_symmetry_3
_geom_angle_publ_flag
N1 Ag1 N1 176.8(3) . 2_665 ?
N1 Ag1 Ag1 88.38(14) . 7_545 ?
N1 Ag1 Ag1 88.38(14) 2_665 7_545 ?
N1 Ag1 Ag1 91.62(14) . 9_666 ?
N1 Ag1 Ag1 91.62(14) 2_665 9_666 ?
Ag1 Ag1 Ag1 180.0 7_545 9_666 ?
F3 Sb1 F3 89.6(4) . 10_556 ?
F3 Sb1 F2 89.7(3) . . ?
F3 Sb1 F2 89.7(3) 10_556 . ?
F3 Sb1 F1 90.7(3) . 10_556 ?
F3 Sb1 F1 179.2(3) 10_556 10_556 ?
F2 Sb1 F1 91.1(3) . 10_556 ?
F3 Sb1 F1 179.2(3) . . ?
F3 Sb1 F1 90.7(3) 10_556 . ?
F2 Sb1 F1 91.1(3) . . ?
F1 Sb1 F1 89.0(4) 10_556 . ?
F3 Sb1 F4 89.1(2) . . ?
F3 Sb1 F4 89.1(2) 10_556 . ?
F2 Sb1 F4 178.2(3) . . ?
F1 Sb1 F4 90.2(3) 10_556 . ?
F1 Sb1 F4 90.2(3) . . ?
C5 N1 C1 117.4(7) . . ?
C5 N1 Ag1 121.8(6) . . ?
C1 N1 Ag1 120.8(6) . . ?
N1 C1 C2 120.8(9) . . ?
N1 C5 C4 123.6(9) . . ?
C3 C2 C1 121.1(10) . . ?
C5 C4 C3 118.8(10) . . ?
C2 C3 C4 118.2(9) . . ?

loop_
_geom_bond_atom_site_label_1
_geom_bond_atom_site_label_2
_geom_bond_distance
_geom_bond_site_symmetry_2
_geom_bond_publ_flag
Ag1 N1 2.102(6) . ?
Ag1 N1 2.102(6) 2_665 ?
Ag1 Ag1 3.0279(12) 7_545 ?
Ag1 Ag1 3.3225(12) 9_666 ?
Sb1 F3 1.859(5) . ?
Sb1 F3 1.859(5) 10_556 ?
Sb1 F2 1.860(7) . ?
Sb1 F1 1.865(5) 10_556 ?
Sb1 F1 1.865(5) . ?
Sb1 F4 1.865(6) . ?
N1 C5 1.329(11) . ?
N1 C1 1.350(10) . ?
C1 C2 1.377(13) . ?
C5 C4 1.353(13) . ?
C2 C3 1.331(15) . ?
C4 C3 1.384(15) . ?

loop_
_geom_torsion_atom_site_label_1
_geom_torsion_atom_site_label_2
_geom_torsion_atom_site_label_3
_geom_torsion_atom_site_label_4
_geom_torsion
_geom_torsion_site_symmetry_1
_geom_torsion_site_symmetry_2
_geom_torsion_site_symmetry_3
_geom_torsion_site_symmetry_4
_geom_torsion_publ_flag
C5 N1 C1 C2 -0.6(12) . . . . ?
Ag1 N1 C1 C2 -178.0(7) . . . . ?
C1 N1 C5 C4 0.6(12) . . . . ?
Ag1 N1 C5 C4 178.0(7) . . . . ?
N1 C1 C2 C3 -1.0(16) . . . . ?
N1 C5 C4 C3 0.8(15) . . . . ?
C1 C2 C3 C4 2.5(16) . . . . ?
C5 C4 C3 C2 -2.4(16) . . . . ?
